data_4339877
loop_
_publ_author_name
'Wen, He-Rui'
'Li, Cheng-Hui'
'Song, You'
'Zuo, Jing-Lin'
'Zhang, Bin'
'You, Xiao-Zeng'

_publ_section_title
;
 Synthesis and magnetic properties of a highly conducting neutral nickel
 complex with a highly conjugated tetrathiafulvalenedithiolate ligand.
;
_journal_issue 17
_journal_name_full 'Inorganic chemistry'
_journal_page_first 6837
_journal_page_last 6839
_journal_paper_doi 10.1021/ic070264n
_journal_volume 46
_journal_year 2007
_chemical_formula_sum 'C20 H8 Ni S12'
_chemical_formula_weight 691.70
_space_group_IT_number 2
_symmetry_cell_setting triclinic
_symmetry_space_group_name_Hall '-P 1'
_symmetry_space_group_name_H-M 'P -1'
_audit_creation_date 2007-01-10T19:30
_audit_creation_method 'from EXP file using GSAS2CIF'
_audit_update_record ' 2007-01-10T19:30  Initial CIF as created by GSAS2CIF'
_cell_angle_alpha 87.141(21)
_cell_angle_beta 93.624(35)
_cell_angle_gamma 111.799(12)
_cell_formula_units_Z 1
_cell_length_a 6.7203(16)
_cell_length_b 7.3808(12)
_cell_length_c 12.5627(33)
_cell_volume 577.2(2)
_computing_structure_refinement GSAS
_diffrn_radiation_polarisn_ratio 0.7
_diffrn_radiation_probe x-ray
_exptl_absorpt_correction_T_max 1.30452
_exptl_absorpt_correction_T_min 1.30051
_exptl_absorpt_process_details
;   GSAS Absorption/surface roughness correction: function number 0
 Debye-Scherrer absorption correction
Term (= MU.r/wave) =    -0.10000    
Correction is not refined.
;
_pd_block_id 2007-01-10T19:30|NIBTDT|nibtdt.cif|bruker
_pd_calc_method 'Rietveld Refinement'
_pd_meas_number_of_points 3850
_pd_phase_name nibtdt
_pd_proc_info_datetime 2007-01-10T19:30:29
_pd_proc_ls_background_function
;   GSAS Background function number 7 with 36 terms.
 Linear interpolation
      1:    452.892     2:    257.141     3:    177.762     4:    111.872    
      5:    175.320     6:    149.804     7:    170.107     8:    102.317    
      9:    134.352    10:    168.281    11:    231.499    12:    206.713    
     13:    269.505    14:    219.439    15:    238.607    16:    207.586    
     17:    143.607    18:    191.464    19:    20.9574    20:    119.656    
     21:    115.919    22:    93.3562    23:   -41.2738    24:    140.127    
     25:    64.8658    26:    70.5044    27:    23.0566    28:    88.6404    
     29:    62.8996    30:    143.226    31:    27.7865    32:    70.1279    
     33:    63.6138    34:    89.8277    35:    85.6269    36:    92.6308    
;
_pd_proc_ls_peak_cutoff 0.00500
_pd_proc_ls_profile_function
;
 CW Profile function number 3 with  19 terms
 Pseudovoigt profile coefficients as parameterized in
 P. Thompson, D.E. Cox & J.B. Hastings (1987). J. Appl. Cryst.,20,79-83.
 Asymmetry correction of L.W. Finger, D.E. Cox & A. P. Jephcoat (1994).
 J. Appl. Cryst.,27,892-900.
 Peak tails are ignored  where the intensity is below 0.0050 times the peak
   Aniso. broadening axis   0.0   0.0   1.0
;
_pd_proc_ls_prof_R_factor 0.0843
_pd_proc_ls_prof_wR_expected 0.0658
_pd_proc_ls_prof_wR_factor 0.1253
_pd_proc_number_of_points 3850
_refine_ls_goodness_of_fit_all 1.91
_refine_ls_matrix_type full
_refine_ls_number_parameters 114
_refine_ls_number_restraints 85
_refine_ls_R_Fsqd_factor 0.08240
_refine_ls_shift/su_max 2.46
_refine_ls_shift/su_mean 0.12
_reflns_d_resolution_high 1.588
_reflns_d_resolution_low 12.533
_reflns_limit_h_max 4
_reflns_limit_h_min 0
_reflns_limit_k_max 4
_reflns_limit_k_min -4
_reflns_limit_l_max 8
_reflns_limit_l_min -8
_reflns_number_total 594
_cod_data_source_file ic070264n-file004.cif
_cod_data_source_block NIBTDT_publ
_cod_original_cell_volume 577.17(22)
_cod_database_code 4339877
_gsas_exptl_extinct_corr_t_min 1.00000
_gsas_exptl_extinct_corr_t_max 1.00000

loop_
_symmetry_equiv_pos_site_id
_symmetry_equiv_pos_as_xyz
1 +x,+y,+z
-1 -x,-y,-z

loop_
_atom_site_type_symbol
_atom_site_label
_atom_site_fract_x
_atom_site_fract_y
_atom_site_fract_z
_atom_site_occupancy
_atom_site_thermal_displace_type
_atom_site_U_iso_or_equiv
_atom_site_symmetry_multiplicity
Ni Ni1 0.0 0.0 0.0 1.0 Uiso 0.01525 1
S S1 0.261(14) -0.01(4) 0.110(16) 1.0 Uiso 0.01525 2
S S2 -0.116(14) 0.144(29) 0.118(14) 1.0 Uiso 0.01525 2
S S3 0.406(13) 0.147(17) 0.329(10) 1.0 Uiso 0.01525 2
S S4 0.041(11) 0.272(28) 0.341(10) 1.0 Uiso 0.01525 2
S S5 0.541(8) 0.251(12) 0.570(7) 1.0 Uiso 0.01525 2
S S6 0.173(11) 0.382(22) 0.584(9) 1.0 Uiso 0.01525 2
C C1 0.222(11) 0.099(21) 0.221(5) 1.0 Uiso 0.01525 2
C C2 0.061(11) 0.164(20) 0.224(5) 1.0 Uiso 0.01525 2
C C3 0.256(8) 0.233(22) 0.408(7) 1.0 Uiso 0.01525 2
C C4 0.322(7) 0.293(15) 0.508(6) 1.0 Uiso 0.01525 2
C C5 0.516(9) 0.349(20) 0.688(5) 1.0 Uiso 0.01525 2
C C6 0.345(9) 0.409(23) 0.695(5) 1.0 Uiso 0.01525 2
C C7 0.313(6) 0.484(12) 0.788(4) 1.0 Uiso 0.01525 2
C C8 0.445(7) 0.489(12) 0.876(4) 1.0 Uiso 0.01525 2
C C9 0.623(7) 0.434(18) 0.869(4) 1.0 Uiso 0.01525 2
C C10 0.651(6) 0.355(12) 0.776(4) 1.0 Uiso 0.01525 2
H H1 0.194(10) 0.525(14) 0.792(6) 1.0 Uiso 0.01525 2
H H2 0.431(9) 0.551(11) 0.939(4) 1.0 Uiso 0.01525 2
H H3 0.717(10) 0.440(25) 0.930(5) 1.0 Uiso 0.01525 2
H H4 0.772(10) 0.317(14) 0.771(6) 1.0 Uiso 0.01525 2

loop_
_atom_type_symbol
_atom_type_number_in_cell
_atom_type_scat_dispersion_real
_atom_type_scat_dispersion_imag
_atom_type_scat_Cromer_Mann_a1
_atom_type_scat_Cromer_Mann_a2
_atom_type_scat_Cromer_Mann_a3
_atom_type_scat_Cromer_Mann_a4
_atom_type_scat_Cromer_Mann_b1
_atom_type_scat_Cromer_Mann_b2
_atom_type_scat_Cromer_Mann_b3
_atom_type_scat_Cromer_Mann_b4
_atom_type_scat_Cromer_Mann_c
_atom_type_scat_source
Ni 1.0 0.000 0.000 12.8376 3.87850 7.29200 0.25650 4.44380 12.1763 2.38000 66.3421 1.03410 International_Tables_Vol_C
S 12.0 0.000 0.000 6.90530 1.46790 5.20340 22.2151 1.43790 0.25360 1.58630 56.1720 0.86690 International_Tables_Vol_C
C 20.0 0.000 0.000 2.31000 20.8439 1.02000 10.2075 1.58860 0.56870 0.86500 51.6512 0.21560 International_Tables_Vol_C
H 8.0 0.000 0.000 0.49300 10.5109 0.32291 26.1257 0.14019 3.14236 0.04081 57.7997 0.00304 International_Tables_Vol_C

loop_
_diffrn_radiation_wavelength
_diffrn_radiation_wavelength_wt
_diffrn_radiation_type
_diffrn_radiation_wavelength_id
1.541844 1.000 K\a~1~ 1
1.544300 0.500 K\a~2~ 2
